data_7027867
loop_
_publ_author_name
'Liddle, Stephen T.'
'Clegg, William'
'Morrison, Carole A.'

_publ_section_title
;
 Heavier alkali metal complexes of 2-phenylamidopyridine: An X-ray
 crystallographic and theoretical study of a structurally diverse series
 of crown ether adducts
;
_journal_issue 16
_journal_name_full 'Dalton Transactions'
_journal_page_first 2514
_journal_page_last 2525
_journal_paper_doi 10.1039/b406741j
_journal_year 2004
_chemical_formula_moiety 'C21 H29 N2 Na O5, 0.5 C7 H8'
_chemical_formula_sum 'C24.5 H33 N2 Na O5'
_chemical_formula_weight 458.52
_chemical_name_systematic
;
?
;
_space_group_IT_number 14
_symmetry_cell_setting monoclinic
_symmetry_space_group_name_Hall '-P 2yn'
_symmetry_space_group_name_H-M 'P 1 21/n 1'
_atom_sites_solution_hydrogens geom
_atom_sites_solution_primary direct
_atom_sites_solution_secondary difmap
_audit_creation_method SHELXL-97
_cell_angle_alpha 90.00
_cell_angle_beta 103.254(2)
_cell_angle_gamma 90.00
_cell_formula_units_Z 4
_cell_length_a 7.7685(5)
_cell_length_b 21.5359(13)
_cell_length_c 14.8774(9)
_cell_measurement_reflns_used 12159
_cell_measurement_temperature 160(2)
_cell_measurement_theta_max 28.74
_cell_measurement_theta_min 2.73
_cell_volume 2422.7(3)
_computing_cell_refinement 'local programs'
_computing_data_collection 'Bruker SMART'
_computing_data_reduction 'Bruker SAINT'
_computing_molecular_graphics 'Bruker SHELXTL'
_computing_publication_material 'SHELXTL and local programs'
_computing_structure_refinement 'Bruker SHELXTL'
_computing_structure_solution 'Bruker SHELXTL'
_diffrn_ambient_temperature 160(2)
_diffrn_measured_fraction_theta_full 1.000
_diffrn_measured_fraction_theta_max 0.937
_diffrn_measurement_device_type 'Bruker SMART 1K CCD diffractometer'
_diffrn_measurement_method 'thin-slice \w scans'
_diffrn_radiation_monochromator graphite
_diffrn_radiation_source 'sealed tube'
_diffrn_radiation_type MoK\a
_diffrn_radiation_wavelength 0.71073
_diffrn_reflns_av_R_equivalents 0.0260
_diffrn_reflns_av_sigmaI/netI 0.0283
_diffrn_reflns_limit_h_max 10
_diffrn_reflns_limit_h_min -9
_diffrn_reflns_limit_k_max 28
_diffrn_reflns_limit_k_min -28
_diffrn_reflns_limit_l_max 19
_diffrn_reflns_limit_l_min -19
_diffrn_reflns_number 22522
_diffrn_reflns_theta_full 26.00
_diffrn_reflns_theta_max 29.00
_diffrn_reflns_theta_min 1.69
_diffrn_standards_number 0
_exptl_absorpt_coefficient_mu 0.102
_exptl_absorpt_correction_T_max 0.974
_exptl_absorpt_correction_T_min 0.881
_exptl_absorpt_correction_type multi-scan
_exptl_absorpt_process_details SADABS
_exptl_crystal_colour yellow
_exptl_crystal_density_diffrn 1.257
_exptl_crystal_density_method 'not measured'
_exptl_crystal_description block
_exptl_crystal_F_000 980
_exptl_crystal_size_max 1.36
_exptl_crystal_size_mid 0.38
_exptl_crystal_size_min 0.28
_refine_diff_density_max 0.194
_refine_diff_density_min -0.205
_refine_diff_density_rms 0.039
_refine_ls_extinction_coef 0.0021(5)
_refine_ls_extinction_expression Fc^*^=kFc[1+0.001xFc^2^\l^3^/sin(2\q)]^-1/4^
_refine_ls_extinction_method SHELXL
_refine_ls_goodness_of_fit_ref 1.053
_refine_ls_hydrogen_treatment constr
_refine_ls_matrix_type full
_refine_ls_number_parameters 263
_refine_ls_number_reflns 6048
_refine_ls_number_restraints 0
_refine_ls_restrained_S_all 1.053
_refine_ls_R_factor_all 0.0561
_refine_ls_R_factor_gt 0.0366
_refine_ls_shift/su_max 0.001
_refine_ls_shift/su_mean 0.000
_refine_ls_structure_factor_coef Fsqd
_refine_ls_weighting_details 'calc w=1/[\s^2^(Fo^2^)+(0.0508P)^2^+0.1321P] where P=(Fo^2^+2Fc^2^)/3'
_refine_ls_weighting_scheme calc
_refine_ls_wR_factor_gt 0.0911
_refine_ls_wR_factor_ref 0.0955
_reflns_number_gt 4383
_reflns_number_total 6048
_reflns_threshold_expression I>2\s(I)
_cod_data_source_file b406741jsup1.cif
_cod_data_source_block 2
_cod_original_sg_symbol_H-M 'P 21/n'
_cod_original_formula_sum 'C24.50 H33 N2 Na O5'
_cod_database_code 7027867

loop_
_symmetry_equiv_pos_as_xyz
'x, y, z'
'-x+1/2, y+1/2, -z+1/2'
'-x, -y, -z'
'x-1/2, -y-1/2, z-1/2'

loop_
_atom_site_label
_atom_site_type_symbol
_atom_site_fract_x
_atom_site_fract_y
_atom_site_fract_z
_atom_site_U_iso_or_equiv
_atom_site_adp_type
_atom_site_occupancy
_atom_site_symmetry_multiplicity
_atom_site_calc_flag
_atom_site_refinement_flags
Na Na 0.17293(6) 0.19340(2) 0.60191(3) 0.02712(12) Uani 1 1 d .
N1 N 0.27488(13) 0.27557(4) 0.50925(6) 0.0278(2) Uani 1 1 d .
N2 N 0.25978(13) 0.17557(4) 0.45575(6) 0.0282(2) Uani 1 1 d .
C1 C 0.31451(15) 0.33513(6) 0.50130(8) 0.0309(3) Uani 1 1 d .
H1 H 0.3018 0.3622 0.5498 0.037 Uiso 1 1 calc R
C2 C 0.37262(16) 0.36108(6) 0.42846(9) 0.0341(3) Uani 1 1 d .
H2 H 0.3981 0.4041 0.4266 0.041 Uiso 1 1 calc R
C3 C 0.39187(15) 0.32080(6) 0.35799(8) 0.0324(3) Uani 1 1 d .
H3 H 0.4326 0.3362 0.3067 0.039 Uiso 1 1 calc R
C4 C 0.35222(15) 0.25917(6) 0.36262(8) 0.0290(2) Uani 1 1 d .
H4 H 0.3646 0.2321 0.3141 0.035 Uiso 1 1 calc R
C5 C 0.29219(14) 0.23500(5) 0.43978(7) 0.0254(2) Uani 1 1 d .
C6 C 0.25328(15) 0.13030(5) 0.38828(7) 0.0266(2) Uani 1 1 d .
C7 C 0.15776(15) 0.13556(6) 0.29576(8) 0.0310(3) Uani 1 1 d .
H7 H 0.1004 0.1736 0.2749 0.037 Uiso 1 1 calc R
C8 C 0.14600(17) 0.08638(6) 0.23469(8) 0.0369(3) Uani 1 1 d .
H8 H 0.0792 0.0911 0.1730 0.044 Uiso 1 1 calc R
C9 C 0.22982(18) 0.03035(6) 0.26181(9) 0.0393(3) Uani 1 1 d .
H9 H 0.2217 -0.0031 0.2194 0.047 Uiso 1 1 calc R
C10 C 0.32577(18) 0.02418(6) 0.35219(9) 0.0372(3) Uani 1 1 d .
H10 H 0.3852 -0.0137 0.3717 0.045 Uiso 1 1 calc R
C11 C 0.33611(16) 0.07266(6) 0.41449(8) 0.0315(3) Uani 1 1 d .
H11 H 0.4006 0.0669 0.4764 0.038 Uiso 1 1 calc R
O1 O 0.34652(11) 0.10079(4) 0.67425(6) 0.0360(2) Uani 1 1 d .
O2 O 0.35202(11) 0.21640(4) 0.75958(5) 0.03241(19) Uani 1 1 d .
O3 O 0.03735(11) 0.27296(4) 0.68810(5) 0.03007(19) Uani 1 1 d .
O4 O -0.15375(11) 0.21328(4) 0.53890(5) 0.03120(19) Uani 1 1 d .
O5 O -0.02141(11) 0.10022(4) 0.60016(6) 0.0336(2) Uani 1 1 d .
C12 C 0.47858(17) 0.11694(6) 0.75502(9) 0.0396(3) Uani 1 1 d .
H12A H 0.5823 0.1348 0.7361 0.048 Uiso 1 1 calc R
H12B H 0.5179 0.0789 0.7913 0.048 Uiso 1 1 calc R
C13 C 0.41079(17) 0.16301(6) 0.81472(8) 0.0356(3) Uani 1 1 d .
H13A H 0.3118 0.1448 0.8375 0.043 Uiso 1 1 calc R
H13B H 0.5061 0.1745 0.8686 0.043 Uiso 1 1 calc R
C14 C 0.28739(16) 0.26395(6) 0.81011(8) 0.0325(3) Uani 1 1 d .
H14A H 0.3874 0.2862 0.8506 0.039 Uiso 1 1 calc R
H14B H 0.2132 0.2456 0.8492 0.039 Uiso 1 1 calc R
C15 C 0.18003(17) 0.30798(6) 0.74130(8) 0.0338(3) Uani 1 1 d .
H15A H 0.1348 0.3425 0.7734 0.041 Uiso 1 1 calc R
H15B H 0.2531 0.3256 0.7011 0.041 Uiso 1 1 calc R
C16 C -0.08051(17) 0.30770(6) 0.61862(8) 0.0338(3) Uani 1 1 d .
H16A H -0.0188 0.3224 0.5713 0.041 Uiso 1 1 calc R
H16B H -0.1261 0.3442 0.6462 0.041 Uiso 1 1 calc R
C17 C -0.22953(17) 0.26489(6) 0.57606(9) 0.0362(3) Uani 1 1 d .
H17A H -0.2920 0.2507 0.6233 0.043 Uiso 1 1 calc R
H17B H -0.3154 0.2866 0.5266 0.043 Uiso 1 1 calc R
C18 C -0.26469(16) 0.16014(6) 0.52285(9) 0.0372(3) Uani 1 1 d .
H18A H -0.3568 0.1653 0.4651 0.045 Uiso 1 1 calc R
H18B H -0.3238 0.1542 0.5745 0.045 Uiso 1 1 calc R
C19 C -0.15058(17) 0.10527(6) 0.51519(9) 0.0367(3) Uani 1 1 d .
H19A H -0.2231 0.0671 0.5038 0.044 Uiso 1 1 calc R
H19B H -0.0920 0.1111 0.4633 0.044 Uiso 1 1 calc R
C20 C 0.08590(17) 0.04615(6) 0.60429(9) 0.0370(3) Uani 1 1 d .
H20A H 0.1341 0.0433 0.5483 0.044 Uiso 1 1 calc R
H20B H 0.0149 0.0084 0.6079 0.044 Uiso 1 1 calc R
C21 C 0.23394(18) 0.05139(6) 0.68887(9) 0.0392(3) Uani 1 1 d .
H21A H 0.1859 0.0601 0.7437 0.047 Uiso 1 1 calc R
H21B H 0.3012 0.0120 0.6995 0.047 Uiso 1 1 calc R

loop_
_atom_site_aniso_label
_atom_site_aniso_U_11
_atom_site_aniso_U_22
_atom_site_aniso_U_33
_atom_site_aniso_U_23
_atom_site_aniso_U_13
_atom_site_aniso_U_12
Na 0.0267(2) 0.0334(2) 0.0221(2) -0.00090(17) 0.00751(17) -0.00223(18)
N1 0.0251(5) 0.0351(5) 0.0243(4) -0.0022(4) 0.0076(4) -0.0011(4)
N2 0.0296(5) 0.0326(5) 0.0244(4) -0.0009(4) 0.0101(4) -0.0002(4)
C1 0.0249(6) 0.0361(6) 0.0308(6) -0.0054(5) 0.0048(5) -0.0009(5)
C2 0.0264(6) 0.0352(6) 0.0398(7) 0.0031(5) 0.0054(5) -0.0049(5)
C3 0.0223(6) 0.0444(7) 0.0316(6) 0.0090(5) 0.0087(5) 0.0001(5)
C4 0.0233(6) 0.0405(6) 0.0246(5) 0.0002(5) 0.0084(4) 0.0022(5)
C5 0.0181(5) 0.0363(6) 0.0222(5) -0.0001(4) 0.0056(4) 0.0027(4)
C6 0.0213(5) 0.0342(6) 0.0268(5) -0.0013(4) 0.0109(4) -0.0015(4)
C7 0.0255(6) 0.0383(6) 0.0299(6) -0.0013(5) 0.0077(5) 0.0033(5)
C8 0.0315(7) 0.0495(7) 0.0290(6) -0.0063(5) 0.0056(5) -0.0019(6)
C9 0.0421(8) 0.0390(7) 0.0398(7) -0.0111(5) 0.0154(6) -0.0038(6)
C10 0.0373(7) 0.0316(6) 0.0451(7) -0.0001(5) 0.0145(6) 0.0020(5)
C11 0.0277(6) 0.0372(6) 0.0302(6) 0.0026(5) 0.0076(5) -0.0015(5)
O1 0.0314(5) 0.0405(5) 0.0333(4) 0.0006(4) 0.0016(4) -0.0036(4)
O2 0.0309(5) 0.0445(5) 0.0224(4) -0.0005(3) 0.0073(3) 0.0010(4)
O3 0.0296(4) 0.0352(4) 0.0258(4) -0.0013(3) 0.0072(3) -0.0016(3)
O4 0.0240(4) 0.0402(5) 0.0302(4) -0.0011(3) 0.0077(3) -0.0005(3)
O5 0.0310(5) 0.0362(4) 0.0317(4) -0.0014(3) 0.0031(3) -0.0011(4)
C12 0.0283(7) 0.0495(8) 0.0368(7) 0.0015(6) -0.0012(5) 0.0020(6)
C13 0.0293(6) 0.0495(7) 0.0253(5) 0.0035(5) 0.0007(5) -0.0007(5)
C14 0.0303(6) 0.0440(7) 0.0242(5) -0.0084(5) 0.0085(5) -0.0083(5)
C15 0.0359(7) 0.0366(6) 0.0311(6) -0.0074(5) 0.0120(5) -0.0070(5)
C16 0.0343(7) 0.0370(6) 0.0325(6) 0.0037(5) 0.0128(5) 0.0091(5)
C17 0.0271(6) 0.0485(7) 0.0336(6) 0.0024(5) 0.0081(5) 0.0096(5)
C18 0.0241(6) 0.0493(8) 0.0365(6) 0.0026(6) 0.0035(5) -0.0072(5)
C19 0.0320(7) 0.0425(7) 0.0325(6) -0.0034(5) 0.0011(5) -0.0096(5)
C20 0.0341(7) 0.0331(6) 0.0437(7) -0.0038(5) 0.0087(6) -0.0028(5)
C21 0.0381(7) 0.0340(6) 0.0440(7) 0.0060(6) 0.0064(6) 0.0006(5)

loop_
_atom_type_symbol
_atom_type_description
_atom_type_scat_dispersion_real
_atom_type_scat_dispersion_imag
_atom_type_scat_source
C C 0.0033 0.0016 'International Tables Vol C Tables 4.2.6.8 and 6.1.1.4'
H H 0.0000 0.0000 'International Tables Vol C Tables 4.2.6.8 and 6.1.1.4'
N N 0.0061 0.0033 'International Tables Vol C Tables 4.2.6.8 and 6.1.1.4'
O O 0.0106 0.0060 'International Tables Vol C Tables 4.2.6.8 and 6.1.1.4'
Na Na 0.0362 0.0249 'International Tables Vol C Tables 4.2.6.8 and 6.1.1.4'

loop_
_geom_angle_atom_site_label_1
_geom_angle_atom_site_label_2
_geom_angle_atom_site_label_3
_geom_angle
N1 Na N2 55.32(3)
N1 Na O1 126.64(4)
N1 Na O2 101.60(3)
N1 Na O3 91.25(3)
N1 Na O4 95.40(3)
N1 Na O5 146.39(3)
N2 Na O1 91.48(3)
N2 Na O2 131.29(4)
N2 Na O3 142.47(3)
N2 Na O4 98.89(3)
N2 Na O5 98.80(3)
O1 Na O2 67.93(3)
O1 Na O3 124.79(3)
O1 Na O4 133.47(3)
O1 Na O5 68.36(3)
O2 Na O3 65.92(3)
O2 Na O4 127.73(3)
O2 Na O5 111.99(3)
O3 Na O4 64.64(3)
O3 Na O5 103.25(3)
O4 Na O5 65.27(3)
Na N1 C1 147.83(8)
Na N1 C5 93.59(7)
C1 N1 C5 118.57(10)
Na N2 C5 96.27(7)
Na N2 C6 141.07(8)
C5 N2 C6 121.33(9)
N1 C1 C2 125.64(11)
C1 C2 C3 116.61(11)
C2 C3 C4 120.09(11)
C3 C4 C5 120.75(11)
N1 C5 N2 114.68(9)
N1 C5 C4 118.33(10)
N2 C5 C4 126.86(10)
N2 C6 C7 124.85(10)
N2 C6 C11 118.56(10)
C7 C6 C11 116.41(10)
C6 C7 C8 121.30(11)
C7 C8 C9 121.25(11)
C8 C9 C10 118.55(11)
C9 C10 C11 120.81(12)
C6 C11 C10 121.66(11)
Na O1 C12 112.21(7)
Na O1 C21 111.76(7)
C12 O1 C21 113.57(10)
Na O2 C13 114.72(7)
Na O2 C14 116.82(7)
C13 O2 C14 112.36(9)
Na O3 C15 106.34(7)
Na O3 C16 105.22(6)
C15 O3 C16 114.48(9)
Na O4 C17 117.11(7)
Na O4 C18 116.37(7)
C17 O4 C18 113.86(9)
Na O5 C19 104.34(7)
Na O5 C20 107.97(7)
C19 O5 C20 112.71(9)
O1 C12 C13 112.02(10)
O2 C13 C12 107.54(10)
O2 C14 C15 107.55(9)
O3 C15 C14 106.57(9)
O3 C16 C17 106.76(10)
O4 C17 C16 107.15(10)
O4 C18 C19 107.57(10)
O5 C19 C18 107.53(10)
O5 C20 C21 107.62(10)
O1 C21 C20 107.89(10)

loop_
_geom_bond_atom_site_label_1
_geom_bond_atom_site_label_2
_geom_bond_distance
Na N1 2.4819(10)
Na N2 2.4503(10)
Na O1 2.5078(10)
Na O2 2.4874(9)
Na O3 2.5117(9)
Na O4 2.5321(9)
Na O5 2.5078(10)
N1 C1 1.3305(15)
N1 C5 1.3834(14)
N2 C5 1.3361(15)
N2 C6 1.3919(14)
C1 C2 1.3837(17)
C2 C3 1.3950(18)
C3 C4 1.3680(17)
C4 C5 1.4323(15)
C6 C7 1.4107(16)
C6 C11 1.4112(16)
C7 C8 1.3847(17)
C8 C9 1.3865(19)
C9 C10 1.3862(18)
C10 C11 1.3862(17)
O1 C12 1.4325(14)
O1 C21 1.4252(16)
O2 C13 1.4255(14)
O2 C14 1.4278(14)
O3 C15 1.4217(14)
O3 C16 1.4258(14)
O4 C17 1.4272(15)
O4 C18 1.4197(14)
O5 C19 1.4266(14)
O5 C20 1.4252(15)
C12 C13 1.5049(19)
C14 C15 1.5003(18)
C16 C17 1.5016(18)
C18 C19 1.4971(19)
C20 C21 1.5017(18)
